data_7701546
loop_
_publ_author_name
'Sch\"uler, Philipp'
'G\"orls, Helmar'
'Westerhausen, Matthias'
'Krieck, Sven'

_publ_section_title
;
 Bis(trimethylsilyl)amide complexes of s-block metals with bidentate ether
 and amine ligands.
;
_journal_issue 24
_journal_name_full 'Dalton transactions (Cambridge, England : 2003)'
_journal_page_first 8966
_journal_page_last 8975
_journal_paper_doi 10.1039/c9dt01426h
_journal_volume 48
_journal_year 2019
_chemical_formula_moiety 'C22 H62 Cs2 N4 O2 Si4'
_chemical_formula_sum 'C22 H62 Cs2 N4 O2 Si4'
_chemical_formula_weight 792.94
_space_group_IT_number 2
_space_group_name_Hall '-P 1'
_space_group_name_H-M_alt 'P -1'
_symmetry_cell_setting triclinic
_symmetry_space_group_name_Hall '-P 1'
_symmetry_space_group_name_H-M 'P -1'
_atom_sites_solution_hydrogens geom
_atom_sites_solution_primary direct
_atom_sites_solution_secondary difmap
_audit_creation_method SHELXL-97
_audit_update_record
;
2019-04-01 deposited with the CCDC.	2019-05-10 downloaded from the CCDC.
;
_cell_angle_alpha 106.144(1)
_cell_angle_beta 95.431(1)
_cell_angle_gamma 101.977(1)
_cell_formula_units_Z 2
_cell_length_a 8.6707(2)
_cell_length_b 11.8156(2)
_cell_length_c 20.4375(4)
_cell_measurement_reflns_used 24697
_cell_measurement_temperature 133(2)
_cell_measurement_theta_max 27.48
_cell_measurement_theta_min 2.34
_cell_volume 1941.43(7)
_computing_cell_refinement DENZO
_computing_data_collection COLLECT
_computing_data_reduction DENZO
_computing_molecular_graphics SHELXTL/PC
_computing_publication_material SHELXL-97
_computing_structure_refinement 'SHELXL-97 (Sheldrick, 2008)'
_computing_structure_solution 'SHELXS-97 (Sheldrick, 2008)'
_diffrn_ambient_temperature 133(2)
_diffrn_measured_fraction_theta_full 0.994
_diffrn_measured_fraction_theta_max 0.994
_diffrn_measurement_device_type KappaCCD
_diffrn_measurement_method 'phi- + omega-scan'
_diffrn_radiation_monochromator graphite
_diffrn_radiation_source 'fine-focus sealed tube'
_diffrn_radiation_type MoK\a
_diffrn_radiation_wavelength 0.71073
_diffrn_reflns_av_R_equivalents 0.0276
_diffrn_reflns_av_sigmaI/netI 0.0318
_diffrn_reflns_limit_h_max 10
_diffrn_reflns_limit_h_min -11
_diffrn_reflns_limit_k_max 15
_diffrn_reflns_limit_k_min -15
_diffrn_reflns_limit_l_max 26
_diffrn_reflns_limit_l_min -26
_diffrn_reflns_number 24697
_diffrn_reflns_theta_full 27.48
_diffrn_reflns_theta_max 27.48
_diffrn_reflns_theta_min 2.34
_exptl_absorpt_coefficient_mu 2.023
_exptl_absorpt_correction_T_max 0.7456
_exptl_absorpt_correction_T_min 0.6376
_exptl_absorpt_correction_type multi-scan
_exptl_absorpt_process_details 'SADABS, Bruker-AXS, 2002'
_exptl_crystal_colour colourless
_exptl_crystal_density_diffrn 1.356
_exptl_crystal_density_method 'not measured'
_exptl_crystal_description prism
_exptl_crystal_F_000 808
_exptl_crystal_size_max 0.112
_exptl_crystal_size_mid 0.110
_exptl_crystal_size_min 0.088
_refine_diff_density_max 0.570
_refine_diff_density_min -0.521
_refine_diff_density_rms 0.077
_refine_ls_extinction_method none
_refine_ls_goodness_of_fit_ref 1.054
_refine_ls_hydrogen_treatment constr
_refine_ls_matrix_type full
_refine_ls_number_parameters 346
_refine_ls_number_reflns 8854
_refine_ls_number_restraints 0
_refine_ls_restrained_S_all 1.054
_refine_ls_R_factor_all 0.0309
_refine_ls_R_factor_gt 0.0264
_refine_ls_shift/su_max 0.002
_refine_ls_shift/su_mean 0.000
_refine_ls_structure_factor_coef Fsqd
_refine_ls_weighting_details 'calc w=1/[\s^2^(Fo^2^)+(0.0112P)^2^+2.0896P] where P=(Fo^2^+2Fc^2^)/3'
_refine_ls_weighting_scheme calc
_refine_ls_wR_factor_gt 0.0556
_refine_ls_wR_factor_ref 0.0578
_reflns_number_gt 7998
_reflns_number_total 8854
_reflns_threshold_expression >2sigma(I)
_cod_data_source_file c9dt01426h2.cif
_cod_data_source_block FO6424
_cod_database_code 7701546

loop_
_symmetry_equiv_pos_as_xyz
'x, y, z'
'-x, -y, -z'

loop_
_atom_site_label
_atom_site_type_symbol
_atom_site_fract_x
_atom_site_fract_y
_atom_site_fract_z
_atom_site_U_iso_or_equiv
_atom_site_adp_type
_atom_site_occupancy
_atom_site_symmetry_multiplicity
_atom_site_calc_flag
_atom_site_refinement_flags
_atom_site_disorder_assembly
_atom_site_disorder_group
Cs1 Cs 0.904033(18) 0.704894(13) 0.316100(8) 0.02744(5) Uani 1 1 d . A .
Cs2 Cs 0.497053(18) 0.480889(13) 0.164635(7) 0.02553(4) Uani 1 1 d . A .
Si1 Si 0.47454(8) 0.55434(6) 0.36472(3) 0.02400(14) Uani 1 1 d . A .
Si2 Si 0.69987(8) 0.39160(6) 0.32528(3) 0.02322(14) Uani 1 1 d . A .
Si3 Si 0.86766(8) 0.67257(6) 0.11268(3) 0.02507(14) Uani 1 1 d . A .
Si4 Si 0.66893(8) 0.83189(6) 0.19071(4) 0.02694(15) Uani 1 1 d . A .
O1 O 1.1328(3) 0.8383(2) 0.45586(12) 0.0790(9) Uani 1 1 d . . .
O2 O 0.5326(2) 0.23917(18) 0.06951(13) 0.0514(6) Uani 1 1 d . . .
N1 N 0.5960(2) 0.49150(17) 0.31527(10) 0.0223(4) Uani 1 1 d . . .
N2 N 0.7685(2) 0.72344(17) 0.17619(10) 0.0227(4) Uani 1 1 d . . .
N3 N 1.1572(3) 0.9665(2) 0.35521(13) 0.0441(6) Uani 1 1 d . . .
N4 N 0.2413(3) 0.2256(2) 0.12934(12) 0.0349(5) Uani 1 1 d . . .
C1 C 0.5816(4) 0.6998(3) 0.43490(14) 0.0396(7) Uani 1 1 d . . .
H1A H 0.6689 0.6845 0.4627 0.059 Uiso 1 1 calc R A .
H1B H 0.5061 0.7281 0.4645 0.059 Uiso 1 1 calc R . .
H1C H 0.6251 0.7620 0.4138 0.059 Uiso 1 1 calc R . .
C2 C 0.3176(3) 0.6014(3) 0.31400(14) 0.0349(6) Uani 1 1 d . . .
H2A H 0.2465 0.5290 0.2802 0.052 Uiso 1 1 calc R A .
H2B H 0.3701 0.6558 0.2899 0.052 Uiso 1 1 calc R . .
H2C H 0.2551 0.6436 0.3457 0.052 Uiso 1 1 calc R . .
C3 C 0.3540(3) 0.4566(3) 0.40987(15) 0.0383(6) Uani 1 1 d . . .
H3A H 0.4264 0.4324 0.4403 0.057 Uiso 1 1 calc R A .
H3B H 0.2852 0.3839 0.3755 0.057 Uiso 1 1 calc R . .
H3C H 0.2879 0.5026 0.4373 0.057 Uiso 1 1 calc R . .
C4 C 0.5856(3) 0.2503(2) 0.34084(15) 0.0382(7) Uani 1 1 d . . .
H4A H 0.4901 0.2127 0.3055 0.057 Uiso 1 1 calc R A .
H4B H 0.5537 0.2716 0.3866 0.057 Uiso 1 1 calc R . .
H4C H 0.6534 0.1929 0.3385 0.057 Uiso 1 1 calc R . .
C5 C 0.8743(3) 0.4531(3) 0.39877(16) 0.0433(7) Uani 1 1 d . . .
H5A H 0.8354 0.4819 0.4424 0.065 Uiso 1 1 calc R A .
H5B H 0.9499 0.5206 0.3913 0.065 Uiso 1 1 calc R . .
H5C H 0.9279 0.3885 0.4007 0.065 Uiso 1 1 calc R . .
C6 C 0.7926(4) 0.3369(3) 0.24656(16) 0.0499(8) Uani 1 1 d . . .
H6A H 0.7082 0.2960 0.2064 0.075 Uiso 1 1 calc R A .
H6B H 0.8548 0.2797 0.2538 0.075 Uiso 1 1 calc R . .
H6C H 0.8630 0.4063 0.2385 0.075 Uiso 1 1 calc R . .
C7 C 0.9826(4) 0.5645(3) 0.13393(16) 0.0425(7) Uani 1 1 d . . .
H7A H 1.0653 0.6084 0.1743 0.064 Uiso 1 1 calc R A .
H7B H 1.0327 0.5303 0.0945 0.064 Uiso 1 1 calc R . .
H7C H 0.9093 0.4986 0.1440 0.064 Uiso 1 1 calc R . .
C8 C 1.0221(3) 0.7904(3) 0.09251(16) 0.0412(7) Uani 1 1 d . . .
H8A H 1.1003 0.8363 0.1342 0.062 Uiso 1 1 calc R A .
H8B H 0.9697 0.8461 0.0766 0.062 Uiso 1 1 calc R . .
H8C H 1.0765 0.7502 0.0563 0.062 Uiso 1 1 calc R . .
C9 C 0.7356(4) 0.5854(3) 0.02664(14) 0.0434(7) Uani 1 1 d . . .
H9A H 0.6759 0.6383 0.0118 0.065 Uiso 1 1 calc R A .
H9B H 0.6606 0.5148 0.0314 0.065 Uiso 1 1 calc R . .
H9C H 0.8020 0.5579 -0.0078 0.065 Uiso 1 1 calc R . .
C10 C 0.6652(4) 0.8988(3) 0.28606(15) 0.0427(7) Uani 1 1 d . . .
H10A H 0.7744 0.9381 0.3104 0.064 Uiso 1 1 calc R A .
H10B H 0.6182 0.8340 0.3047 0.064 Uiso 1 1 calc R . .
H10C H 0.6009 0.9590 0.2924 0.064 Uiso 1 1 calc R . .
C11 C 0.7468(4) 0.9664(3) 0.16011(17) 0.0488(8) Uani 1 1 d . . .
H11A H 0.7340 0.9400 0.1096 0.073 Uiso 1 1 calc R A .
H11B H 0.8602 1.0012 0.1795 0.073 Uiso 1 1 calc R . .
H11C H 0.6866 1.0280 0.1754 0.073 Uiso 1 1 calc R . .
C12 C 0.4502(4) 0.7767(3) 0.15124(19) 0.0542(9) Uani 1 1 d . . .
H12A H 0.4395 0.7284 0.1028 0.081 Uiso 1 1 calc R A .
H12B H 0.4043 0.8467 0.1539 0.081 Uiso 1 1 calc R . .
H12C H 0.3935 0.7264 0.1766 0.081 Uiso 1 1 calc R . .
C13 C 1.1444(5) 0.7823(3) 0.50716(15) 0.0538(9) Uani 1 1 d . A .
H13A H 1.1632 0.8434 0.5526 0.081 Uiso 1 1 calc R . .
H13B H 1.2334 0.7428 0.5029 0.081 Uiso 1 1 calc R . .
H13C H 1.0447 0.7213 0.5020 0.081 Uiso 1 1 calc R . .
C14 C 1.2811(15) 0.9311(17) 0.4624(11) 0.059(3) Uani 0.583(3) 1 d P A 1
H14A H 1.3733 0.9034 0.4790 0.071 Uiso 0.583(3) 1 calc PR A 1
H14B H 1.2780 1.0075 0.4973 0.071 Uiso 0.583(3) 1 calc PR A 1
C15 C 1.3047(7) 0.9560(5) 0.3947(3) 0.0553(12) Uani 0.583(3) 1 d P A 1
H15A H 1.3881 1.0324 0.4043 0.066 Uiso 0.583(3) 1 calc PR A 1
H15B H 1.3444 0.8896 0.3655 0.066 Uiso 0.583(3) 1 calc PR A 1
C16 C 1.1923(9) 0.9515(6) 0.2829(3) 0.0676(16) Uani 0.583(3) 1 d P A 1
H16A H 1.2109 0.8706 0.2635 0.101 Uiso 0.583(3) 1 calc PR A 1
H16B H 1.2877 1.0136 0.2839 0.101 Uiso 0.583(3) 1 calc PR A 1
H16C H 1.1011 0.9603 0.2542 0.101 Uiso 0.583(3) 1 calc PR A 1
C17 C 1.1303(9) 1.0817(6) 0.3832(4) 0.0706(16) Uani 0.583(3) 1 d P A 1
H17A H 1.0335 1.0881 0.3570 0.106 Uiso 0.583(3) 1 calc PR A 1
H17B H 1.2218 1.1440 0.3806 0.106 Uiso 0.583(3) 1 calc PR A 1
H17C H 1.1169 1.0937 0.4315 0.106 Uiso 0.583(3) 1 calc PR A 1
C14A C 1.234(2) 0.946(2) 0.4667(16) 0.059(3) Uani 0.417(3) 1 d P A 2
H14C H 1.3382 0.9301 0.4557 0.071 Uiso 0.417(3) 1 calc PR A 2
H14D H 1.2511 0.9893 0.5168 0.071 Uiso 0.417(3) 1 calc PR A 2
C15A C 1.1987(10) 1.0291(7) 0.4312(4) 0.0553(12) Uani 0.417(3) 1 d P A 2
H15C H 1.2924 1.0989 0.4408 0.066 Uiso 0.417(3) 1 calc PR A 2
H15D H 1.1080 1.0606 0.4483 0.066 Uiso 0.417(3) 1 calc PR A 2
C16A C 1.2576(13) 0.9264(9) 0.3220(5) 0.0676(16) Uani 0.417(3) 1 d P A 2
H16D H 1.2098 0.8885 0.2733 0.101 Uiso 0.417(3) 1 calc PR A 2
H16E H 1.2920 0.8657 0.3404 0.101 Uiso 0.417(3) 1 calc PR A 2
H16F H 1.3501 0.9932 0.3262 0.101 Uiso 0.417(3) 1 calc PR A 2
C17A C 1.0960(12) 1.0598(8) 0.3249(6) 0.0706(16) Uani 0.417(3) 1 d P A 2
H17D H 1.0169 1.0906 0.3514 0.106 Uiso 0.417(3) 1 calc PR A 2
H17E H 1.0467 1.0197 0.2765 0.106 Uiso 0.417(3) 1 calc PR A 2
H17F H 1.1861 1.1276 0.3278 0.106 Uiso 0.417(3) 1 calc PR A 2
C18 C 0.6667(4) 0.2231(3) 0.04007(19) 0.0587(9) Uani 1 1 d . . .
H18A H 0.7454 0.3013 0.0522 0.088 Uiso 1 1 calc R . .
H18B H 0.6367 0.1905 -0.0102 0.088 Uiso 1 1 calc R . .
H18C H 0.7131 0.1660 0.0574 0.088 Uiso 1 1 calc R . .
C19 C 0.4394(15) 0.1251(11) 0.0786(4) 0.0364(15) Uani 0.470(3) 1 d P A 1
H19A H 0.5143 0.0764 0.0877 0.044 Uiso 0.470(3) 1 calc PR A 1
H19B H 0.3668 0.0772 0.0348 0.044 Uiso 0.470(3) 1 calc PR A 1
C20 C 0.3418(7) 0.1447(5) 0.1361(3) 0.0342(8) Uani 0.470(3) 1 d P A 1
H20A H 0.2743 0.0656 0.1353 0.041 Uiso 0.470(3) 1 calc PR A 1
H20B H 0.4142 0.1796 0.1810 0.041 Uiso 0.470(3) 1 calc PR A 1
C21 C 0.1770(9) 0.2566(6) 0.2001(4) 0.058(2) Uani 0.470(3) 1 d P A 1
H21A H 0.2674 0.2903 0.2382 0.088 Uiso 0.470(3) 1 calc PR A 1
H21B H 0.1104 0.1825 0.2050 0.088 Uiso 0.470(3) 1 calc PR A 1
H21C H 0.1132 0.3164 0.2013 0.088 Uiso 0.470(3) 1 calc PR A 1
C22 C 0.1132(8) 0.1778(7) 0.0754(4) 0.0524(10) Uani 0.470(3) 1 d P A 1
H22A H 0.0524 0.2390 0.0752 0.079 Uiso 0.470(3) 1 calc PR A 1
H22B H 0.0438 0.1060 0.0816 0.079 Uiso 0.470(3) 1 calc PR A 1
H22C H 0.1531 0.1549 0.0315 0.079 Uiso 0.470(3) 1 calc PR A 1
C19A C 0.4189(13) 0.1265(9) 0.0521(4) 0.0364(15) Uani 0.530(3) 1 d P A 2
H19C H 0.4473 0.0802 0.0831 0.044 Uiso 0.530(3) 1 calc PR A 2
H19D H 0.4211 0.0786 0.0042 0.044 Uiso 0.530(3) 1 calc PR A 2
C20A C 0.2542(6) 0.1434(5) 0.0581(3) 0.0342(8) Uani 0.530(3) 1 d P A 2
H20C H 0.1797 0.0629 0.0490 0.041 Uiso 0.530(3) 1 calc PR A 2
H20D H 0.2205 0.1791 0.0224 0.041 Uiso 0.530(3) 1 calc PR A 2
C21A C 0.2650(7) 0.1715(6) 0.1802(3) 0.0524(10) Uani 0.530(3) 1 d P A 2
H21D H 0.3735 0.1592 0.1836 0.079 Uiso 0.530(3) 1 calc PR A 2
H21E H 0.1873 0.0929 0.1684 0.079 Uiso 0.530(3) 1 calc PR A 2
H21F H 0.2511 0.2241 0.2245 0.079 Uiso 0.530(3) 1 calc PR A 2
C22A C 0.0819(7) 0.2489(6) 0.1194(4) 0.0524(10) Uani 0.530(3) 1 d P A 2
H22D H 0.0746 0.2871 0.0828 0.079 Uiso 0.530(3) 1 calc PR A 2
H22E H 0.0645 0.3032 0.1625 0.079 Uiso 0.530(3) 1 calc PR A 2
H22F H 0.0004 0.1719 0.1064 0.079 Uiso 0.530(3) 1 calc PR A 2

loop_
_atom_site_aniso_label
_atom_site_aniso_U_11
_atom_site_aniso_U_22
_atom_site_aniso_U_33
_atom_site_aniso_U_23
_atom_site_aniso_U_13
_atom_site_aniso_U_12
Cs1 0.02520(8) 0.02472(8) 0.02892(8) 0.01347(6) -0.00558(6) -0.00419(6)
Cs2 0.02806(8) 0.02084(8) 0.02299(8) 0.00562(6) 0.00405(6) -0.00271(6)
Si1 0.0239(3) 0.0270(3) 0.0234(3) 0.0103(3) 0.0065(3) 0.0064(3)
Si2 0.0227(3) 0.0227(3) 0.0275(3) 0.0132(3) 0.0048(3) 0.0050(3)
Si3 0.0198(3) 0.0306(4) 0.0270(3) 0.0139(3) 0.0063(3) 0.0031(3)
Si4 0.0268(4) 0.0235(3) 0.0325(4) 0.0123(3) 0.0010(3) 0.0071(3)
O1 0.092(2) 0.0735(18) 0.0456(14) 0.0311(13) -0.0363(14) -0.0310(15)
O2 0.0354(11) 0.0281(10) 0.0830(16) 0.0019(10) 0.0188(11) 0.0072(9)
N1 0.0231(10) 0.0229(10) 0.0234(10) 0.0118(8) 0.0045(8) 0.0045(8)
N2 0.0201(10) 0.0222(10) 0.0255(10) 0.0097(8) 0.0023(8) 0.0021(8)
N3 0.0437(15) 0.0357(13) 0.0427(14) 0.0126(11) -0.0004(12) -0.0102(11)
N4 0.0261(11) 0.0287(12) 0.0472(14) 0.0120(10) 0.0055(10) 0.0007(9)
C1 0.0461(17) 0.0379(15) 0.0319(14) 0.0053(12) 0.0100(13) 0.0093(13)
C2 0.0304(14) 0.0416(15) 0.0395(15) 0.0162(12) 0.0095(12) 0.0169(12)
C3 0.0352(15) 0.0467(17) 0.0409(15) 0.0223(13) 0.0178(13) 0.0099(13)
C4 0.0363(15) 0.0295(14) 0.0497(17) 0.0229(12) -0.0022(13) -0.0003(12)
C5 0.0315(15) 0.0397(16) 0.0593(19) 0.0288(14) -0.0085(14) -0.0015(12)
C6 0.073(2) 0.0503(19) 0.0501(18) 0.0281(15) 0.0317(17) 0.0407(17)
C7 0.0467(17) 0.0472(17) 0.0496(17) 0.0237(14) 0.0255(14) 0.0262(14)
C8 0.0233(13) 0.0561(19) 0.0511(17) 0.0331(15) 0.0088(12) 0.0011(13)
C9 0.0409(17) 0.0535(18) 0.0295(14) 0.0081(13) 0.0113(13) 0.0016(14)
C10 0.0559(19) 0.0345(15) 0.0436(16) 0.0117(13) 0.0131(14) 0.0222(14)
C11 0.061(2) 0.0359(16) 0.061(2) 0.0294(15) 0.0135(17) 0.0158(15)
C12 0.0323(16) 0.054(2) 0.077(2) 0.0180(18) -0.0044(16) 0.0211(15)
C13 0.071(2) 0.059(2) 0.0342(16) 0.0158(15) 0.0011(16) 0.0238(18)
C14 0.048(8) 0.040(5) 0.073(3) 0.020(3) -0.042(6) -0.008(5)
C15 0.046(3) 0.044(3) 0.058(3) 0.003(2) -0.014(2) 0.000(2)
C16 0.076(4) 0.059(3) 0.059(4) 0.018(3) 0.020(3) -0.006(3)
C17 0.072(4) 0.050(3) 0.084(4) 0.024(3) -0.006(4) 0.007(3)
C14A 0.048(8) 0.040(5) 0.073(3) 0.020(3) -0.042(6) -0.008(5)
C15A 0.046(3) 0.044(3) 0.058(3) 0.003(2) -0.014(2) 0.000(2)
C16A 0.076(4) 0.059(3) 0.059(4) 0.018(3) 0.020(3) -0.006(3)
C17A 0.072(4) 0.050(3) 0.084(4) 0.024(3) -0.006(4) 0.007(3)
C18 0.066(2) 0.0469(19) 0.064(2) 0.0111(16) 0.0386(19) 0.0119(17)
C19 0.039(3) 0.0252(16) 0.042(5) 0.006(4) 0.002(4) 0.0098(18)
C20 0.038(2) 0.0278(19) 0.035(2) 0.0080(16) 0.0036(17) 0.0078(16)
C21 0.047(4) 0.041(4) 0.082(5) 0.011(4) 0.033(4) -0.001(3)
C22 0.040(2) 0.062(3) 0.059(2) 0.031(2) 0.0054(18) 0.0040(18)
C19A 0.039(3) 0.0252(16) 0.042(5) 0.006(4) 0.002(4) 0.0098(18)
C20A 0.038(2) 0.0278(19) 0.035(2) 0.0080(16) 0.0036(17) 0.0078(16)
C21A 0.040(2) 0.062(3) 0.059(2) 0.031(2) 0.0054(18) 0.0040(18)
C22A 0.040(2) 0.062(3) 0.059(2) 0.031(2) 0.0054(18) 0.0040(18)

loop_
_atom_type_symbol
_atom_type_description
_atom_type_scat_dispersion_real
_atom_type_scat_dispersion_imag
_atom_type_scat_source
C C 0.0033 0.0016 'International Tables Vol C Tables 4.2.6.8 and 6.1.1.4'
H H 0.0000 0.0000 'International Tables Vol C Tables 4.2.6.8 and 6.1.1.4'
N N 0.0061 0.0033 'International Tables Vol C Tables 4.2.6.8 and 6.1.1.4'
O O 0.0106 0.0060 'International Tables Vol C Tables 4.2.6.8 and 6.1.1.4'
Si Si 0.0817 0.0704 'International Tables Vol C Tables 4.2.6.8 and 6.1.1.4'
Cs Cs -0.3680 2.1192 'International Tables Vol C Tables 4.2.6.8 and 6.1.1.4'

loop_
_geom_angle_atom_site_label_1
_geom_angle_atom_site_label_2
_geom_angle_atom_site_label_3
_geom_angle
N2 Cs1 O1 145.96(6)
N2 Cs1 N3 92.54(6)
O1 Cs1 N3 53.72(6)
N2 Cs1 N1 93.36(5)
O1 Cs1 N1 117.36(6)
N3 Cs1 N1 161.46(6)
N2 Cs1 Si2 107.37(4)
O1 Cs1 Si2 106.64(5)
N3 Cs1 Si2 159.61(5)
N1 Cs1 Si2 25.75(3)
N2 Cs1 Si4 23.77(4)
O1 Cs1 Si4 130.79(5)
N3 Cs1 Si4 84.15(5)
N1 Cs1 Si4 94.35(3)
Si2 Cs1 Si4 115.907(15)
N2 Cs1 Si3 22.13(4)
O1 Cs1 Si3 141.45(5)
N3 Cs1 Si3 91.20(5)
N1 Cs1 Si3 100.78(3)
Si2 Cs1 Si3 105.545(14)
Si4 Cs1 Si3 44.862(15)
N2 Cs1 Si1 96.78(4)
O1 Cs1 Si1 106.32(6)
N3 Cs1 Si1 138.99(5)
N1 Cs1 Si1 22.60(4)
Si2 Cs1 Si1 44.626(14)
Si4 Cs1 Si1 88.620(14)
Si3 Cs1 Si1 111.403(13)
N2 Cs1 Cs2 48.74(4)
O1 Cs1 Cs2 162.27(5)
N3 Cs1 Cs2 140.58(5)
N1 Cs1 Cs2 45.44(3)
Si2 Cs1 Cs2 59.798(10)
Si4 Cs1 Cs2 57.461(11)
Si3 Cs1 Cs2 56.254(10)
Si1 Cs1 Cs2 56.186(10)
O2 Cs2 N1 108.50(6)
O2 Cs2 N4 55.10(6)
N1 Cs2 N4 93.46(6)
O2 Cs2 N2 117.14(5)
N1 Cs2 N2 93.63(5)
N4 Cs2 N2 171.01(6)
O2 Cs2 Si3 93.09(4)
N1 Cs2 Si3 106.60(4)
N4 Cs2 Si3 146.94(4)
N2 Cs2 Si3 24.42(4)
O2 Cs2 Si4 136.78(4)
N1 Cs2 Si4 96.50(4)
N4 Cs2 Si4 159.01(4)
N2 Cs2 Si4 24.11(4)
Si3 Cs2 Si4 45.215(15)
O2 Cs2 Si1 125.63(5)
N1 Cs2 Si1 23.31(4)
N4 Cs2 Si1 91.84(4)
N2 Cs2 Si1 96.85(4)
Si3 Cs2 Si1 116.864(14)
Si4 Cs2 Si1 90.087(14)
O2 Cs2 Si2 87.49(5)
N1 Cs2 Si2 21.82(4)
N4 Cs2 Si2 86.12(4)
N2 Cs2 Si2 98.51(3)
Si3 Cs2 Si2 102.766(14)
Si4 Cs2 Si2 109.410(14)
Si1 Cs2 Si2 44.186(14)
O2 Cs2 Cs1 117.58(4)
N1 Cs2 Cs1 49.12(4)
N4 Cs2 Cs1 140.25(4)
N2 Cs2 Cs1 45.33(3)
Si3 Cs2 Cs1 58.507(10)
Si4 Cs2 Cs1 56.424(10)
Si1 Cs2 Cs1 59.510(10)
Si2 Cs2 Cs1 54.179(10)
N1 Si1 C3 116.61(12)
N1 Si1 C1 113.39(12)
C3 Si1 C1 105.53(13)
N1 Si1 C2 112.51(11)
C3 Si1 C2 103.60(13)
C1 Si1 C2 103.96(13)
N1 Si1 Cs2 46.79(7)
C3 Si1 Cs2 128.21(10)
C1 Si1 Cs2 126.24(9)
C2 Si1 Cs2 65.72(8)
N1 Si1 Cs1 48.69(7)
C3 Si1 Cs1 150.95(9)
C1 Si1 Cs1 69.24(9)
C2 Si1 Cs1 105.38(9)
Cs2 Si1 Cs1 64.304(10)
N1 Si2 C6 110.64(11)
N1 Si2 C4 116.55(12)
C6 Si2 C4 105.54(14)
N1 Si2 C5 115.13(12)
C6 Si2 C5 104.29(15)
C4 Si2 C5 103.52(12)
N1 Si2 Cs1 58.20(7)
C6 Si2 Cs1 83.15(10)
C4 Si2 Cs1 171.27(10)
C5 Si2 Cs1 74.58(9)
N1 Si2 Cs2 43.25(7)
C6 Si2 Cs2 69.85(10)
C4 Si2 Cs2 115.74(9)
C5 Si2 Cs2 140.54(9)
Cs1 Si2 Cs2 66.023(10)
N2 Si3 C8 116.46(13)
N2 Si3 C7 110.67(11)
C8 Si3 C7 104.43(13)
N2 Si3 C9 114.24(12)
C8 Si3 C9 104.36(13)
C7 Si3 C9 105.67(15)
N2 Si3 Cs2 53.62(7)
C8 Si3 Cs2 167.95(10)
C7 Si3 Cs2 86.53(9)
C9 Si3 Cs2 76.86(9)
N2 Si3 Cs1 43.95(7)
C8 Si3 Cs1 113.49(10)
C7 Si3 Cs1 69.60(9)
C9 Si3 Cs1 141.90(9)
Cs2 Si3 Cs1 65.239(10)
N2 Si4 C11 116.36(13)
N2 Si4 C12 113.96(13)
C11 Si4 C12 104.82(15)
N2 Si4 C10 111.79(11)
C11 Si4 C10 105.14(14)
C12 Si4 C10 103.57(16)
N2 Si4 Cs1 48.00(7)
C11 Si4 Cs1 127.53(11)
C12 Si4 Cs1 127.59(11)
C10 Si4 Cs1 63.84(9)
N2 Si4 Cs2 52.74(7)
C11 Si4 Cs2 153.98(11)
C12 Si4 Cs2 67.36(10)
C10 Si4 Cs2 100.85(9)
Cs1 Si4 Cs2 66.115(11)
C14A O1 C13 117.1(11)
C14A O1 C14 18.9(13)
C13 O1 C14 110.7(7)
C14A O1 Cs1 121.7(12)
C13 O1 Cs1 120.9(2)
C14 O1 Cs1 122.8(8)
C18 O2 C19A 109.6(5)
C18 O2 C19 112.4(5)
C19A O2 C19 22.0(4)
C18 O2 Cs2 124.83(18)
C19A O2 Cs2 125.5(4)
C19 O2 Cs2 117.5(4)
Si2 N1 Si1 129.97(12)
Si2 N1 Cs2 114.93(9)
Si1 N1 Cs2 109.91(9)
Si2 N1 Cs1 96.05(8)
Si1 N1 Cs1 108.71(9)
Cs2 N1 Cs1 85.45(4)
Si4 N2 Si3 131.88(12)
Si4 N2 Cs1 108.22(9)
Si3 N2 Cs1 113.92(9)
Si4 N2 Cs2 103.15(8)
Si3 N2 Cs2 101.96(8)
Cs1 N2 Cs2 85.93(5)
C16A N3 C17 135.2(6)
C16A N3 C15 62.0(6)
C17 N3 C15 109.9(4)
C16A N3 C15A 120.7(6)
C17 N3 C15A 59.7(4)
C15 N3 C15A 60.2(4)
C16A N3 C16 44.9(5)
C17 N3 C16 109.8(5)
C15 N3 C16 105.0(4)
C15A N3 C16 150.8(5)
C16A N3 C17A 110.3(7)
C17 N3 C17A 45.0(4)
C15 N3 C17A 139.6(5)
C15A N3 C17A 104.6(5)
C16 N3 C17A 69.2(5)
C16A N3 Cs1 94.6(5)
C17 N3 Cs1 127.9(3)
C15 N3 Cs1 106.5(3)
C15A N3 Cs1 113.1(4)
C16 N3 Cs1 94.9(3)
C17A N3 Cs1 113.8(4)
C21A N4 C22 122.7(4)
C21A N4 C20 49.4(4)
C22 N4 C20 115.5(4)
C21A N4 C22A 114.4(4)
C22 N4 C22A 47.1(4)
C20 N4 C22A 150.5(4)
C21A N4 C20A 111.3(4)
C22 N4 C20A 57.4(4)
C20 N4 C20A 69.1(3)
C22A N4 C20A 103.9(4)
C21A N4 C21 55.2(4)
C22 N4 C21 109.5(5)
C20 N4 C21 104.1(4)
C22A N4 C21 69.7(4)
C20A N4 C21 155.2(4)
C21A N4 Cs2 110.2(3)
C22 N4 Cs2 126.7(3)
C20 N4 Cs2 102.1(3)
C22A N4 Cs2 107.2(3)
C20A N4 Cs2 109.5(2)
C21 N4 Cs2 95.2(3)
Si1 C1 H1A 109.5
Si1 C1 H1B 109.5
H1A C1 H1B 109.5
Si1 C1 H1C 109.5
H1A C1 H1C 109.5
H1B C1 H1C 109.5
Si1 C2 H2A 109.5
Si1 C2 H2B 109.5
H2A C2 H2B 109.5
Si1 C2 H2C 109.5
H2A C2 H2C 109.5
H2B C2 H2C 109.5
Si1 C3 H3A 109.5
Si1 C3 H3B 109.5
H3A C3 H3B 109.5
Si1 C3 H3C 109.5
H3A C3 H3C 109.5
H3B C3 H3C 109.5
Si2 C4 H4A 109.5
Si2 C4 H4B 109.5
H4A C4 H4B 109.5
Si2 C4 H4C 109.5
H4A C4 H4C 109.5
H4B C4 H4C 109.5
Si2 C5 H5A 109.5
Si2 C5 H5B 109.5
H5A C5 H5B 109.5
Si2 C5 H5C 109.5
H5A C5 H5C 109.5
H5B C5 H5C 109.5
Si2 C6 H6A 109.5
Si2 C6 H6B 109.5
H6A C6 H6B 109.5
Si2 C6 H6C 109.5
H6A C6 H6C 109.5
H6B C6 H6C 109.5
Si3 C7 H7A 109.5
Si3 C7 H7B 109.5
H7A C7 H7B 109.5
Si3 C7 H7C 109.5
H7A C7 H7C 109.5
H7B C7 H7C 109.5
Si3 C8 H8A 109.5
Si3 C8 H8B 109.5
H8A C8 H8B 109.5
Si3 C8 H8C 109.5
H8A C8 H8C 109.5
H8B C8 H8C 109.5
Si3 C9 H9A 109.5
Si3 C9 H9B 109.5
H9A C9 H9B 109.5
Si3 C9 H9C 109.5
H9A C9 H9C 109.5
H9B C9 H9C 109.5
Si4 C10 H10A 109.5
Si4 C10 H10B 109.5
H10A C10 H10B 109.5
Si4 C10 H10C 109.5
H10A C10 H10C 109.5
H10B C10 H10C 109.5
Si4 C11 H11A 109.5
Si4 C11 H11B 109.5
H11A C11 H11B 109.5
Si4 C11 H11C 109.5
H11A C11 H11C 109.5
H11B C11 H11C 109.5
Si4 C12 H12A 109.5
Si4 C12 H12B 109.5
H12A C12 H12B 109.5
Si4 C12 H12C 109.5
H12A C12 H12C 109.5
H12B C12 H12C 109.5
O1 C13 H13A 109.5
O1 C13 H13B 109.5
H13A C13 H13B 109.5
O1 C13 H13C 109.5
H13A C13 H13C 109.5
H13B C13 H13C 109.5
O1 C14 C15 112.4(12)
O1 C14 H14A 109.1
C15 C14 H14A 109.1
O1 C14 H14B 109.1
C15 C14 H14B 109.1
H14A C14 H14B 107.9
N3 C15 C14 114.2(6)
N3 C15 H15A 108.7
C14 C15 H15A 108.7
N3 C15 H15B 108.7
C14 C15 H15B 108.7
H15A C15 H15B 107.6
N3 C16 H16A 109.5
N3 C16 H16B 109.5
H16A C16 H16B 109.5
N3 C16 H16C 109.5
H16A C16 H16C 109.5
H16B C16 H16C 109.5
N3 C17 H17A 109.5
N3 C17 H17B 109.5
H17A C17 H17B 109.5
N3 C17 H17C 109.5
H17A C17 H17C 109.5
H17B C17 H17C 109.5
O1 C14A C15A 120.7(15)
O1 C14A H14C 107.1
C15A C14A H14C 107.1
O1 C14A H14D 107.1
C15A C14A H14D 107.1
H14C C14A H14D 106.8
C14A C15A N3 110.2(13)
C14A C15A H15C 109.6
N3 C15A H15C 109.6
C14A C15A H15D 109.6
N3 C15A H15D 109.6
H15C C15A H15D 108.1
N3 C16A H16D 109.5
N3 C16A H16E 109.5
H16D C16A H16E 109.5
N3 C16A H16F 109.5
H16D C16A H16F 109.5
H16E C16A H16F 109.5
N3 C17A H17D 109.5
N3 C17A H17E 109.5
H17D C17A H17E 109.5
N3 C17A H17F 109.5
H17D C17A H17F 109.5
H17E C17A H17F 109.5
O2 C18 H18A 109.5
O2 C18 H18B 109.5
H18A C18 H18B 109.5
O2 C18 H18C 109.5
H18A C18 H18C 109.5
H18B C18 H18C 109.5
O2 C19 C20 114.3(8)
O2 C19 H19A 108.7
C20 C19 H19A 108.7
O2 C19 H19B 108.7
C20 C19 H19B 108.7
H19A C19 H19B 107.6
N4 C20 C19 111.3(5)
N4 C20 H20A 109.4
C19 C20 H20A 109.4
N4 C20 H20B 109.4
C19 C20 H20B 109.4
H20A C20 H20B 108.0
N4 C21 H21A 109.5
N4 C21 H21B 109.5
H21A C21 H21B 109.5
N4 C21 H21C 109.5
H21A C21 H21C 109.5
H21B C21 H21C 109.5
N4 C22 H22A 109.5
N4 C22 H22B 109.5
H22A C22 H22B 109.5
N4 C22 H22C 109.5
H22A C22 H22C 109.5
H22B C22 H22C 109.5
O2 C19A C20A 111.5(7)
O2 C19A H19C 109.3
C20A C19A H19C 109.3
O2 C19A H19D 109.3
C20A C19A H19D 109.3
H19C C19A H19D 108.0
C19A C20A N4 113.3(5)
C19A C20A H20C 108.9
N4 C20A H20C 108.9
C19A C20A H20D 108.9
N4 C20A H20D 108.9
H20C C20A H20D 107.7
N4 C21A H21D 109.5
N4 C21A H21E 109.5
H21D C21A H21E 109.5
N4 C21A H21F 109.5
H21D C21A H21F 109.5
H21E C21A H21F 109.5
N4 C22A H22D 109.5
N4 C22A H22E 109.5
H22D C22A H22E 109.5
N4 C22A H22F 109.5
H22D C22A H22F 109.5
H22E C22A H22F 109.5

loop_
_geom_bond_atom_site_label_1
_geom_bond_atom_site_label_2
_geom_bond_distance
Cs1 N2 3.0698(19)
Cs1 O1 3.115(2)
Cs1 N3 3.239(2)
Cs1 N1 3.2656(19)
Cs1 Si2 3.8211(7)
Cs1 Si4 3.9234(7)
Cs1 Si3 4.0433(7)
Cs1 Si1 4.1176(7)
Cs1 Cs2 4.3058(2)
Cs2 O2 3.070(2)
Cs2 N1 3.0774(18)
Cs2 N4 3.202(2)
Cs2 N2 3.2448(19)
Cs2 Si3 3.9428(7)
Cs2 Si4 3.9699(7)
Cs2 Si1 3.9701(7)
Cs2 Si2 4.0728(7)
Si1 N1 1.670(2)
Si1 C3 1.884(3)
Si1 C1 1.894(3)
Si1 C2 1.898(3)
Si2 N1 1.669(2)
Si2 C6 1.880(3)
Si2 C4 1.881(3)
Si2 C5 1.892(3)
Si3 N2 1.666(2)
Si3 C8 1.885(3)
Si3 C7 1.889(3)
Si3 C9 1.894(3)
Si4 N2 1.665(2)
Si4 C11 1.887(3)
Si4 C12 1.891(3)
Si4 C10 1.895(3)
O1 C14A 1.34(3)
O1 C13 1.393(4)
O1 C14 1.474(18)
O2 C18 1.383(4)
O2 C19A 1.413(11)
O2 C19 1.489(13)
N3 C16A 1.244(10)
N3 C17 1.399(7)
N3 C15 1.493(6)
N3 C15A 1.495(8)
N3 C16 1.507(7)
N3 C17A 1.561(9)
N4 C21A 1.383(6)
N4 C22 1.388(7)
N4 C20 1.444(6)
N4 C22A 1.471(7)
N4 C20A 1.538(5)
N4 C21 1.575(7)
C1 H1A 0.9800
C1 H1B 0.9800
C1 H1C 0.9800
C2 H2A 0.9800
C2 H2B 0.9800
C2 H2C 0.9800
C3 H3A 0.9800
C3 H3B 0.9800
C3 H3C 0.9800
C4 H4A 0.9800
C4 H4B 0.9800
C4 H4C 0.9800
C5 H5A 0.9800
C5 H5B 0.9800
C5 H5C 0.9800
C6 H6A 0.9800
C6 H6B 0.9800
C6 H6C 0.9800
C7 H7A 0.9800
C7 H7B 0.9800
C7 H7C 0.9800
C8 H8A 0.9800
C8 H8B 0.9800
C8 H8C 0.9800
C9 H9A 0.9800
C9 H9B 0.9800
C9 H9C 0.9800
C10 H10A 0.9800
C10 H10B 0.9800
C10 H10C 0.9800
C11 H11A 0.9800
C11 H11B 0.9800
C11 H11C 0.9800
C12 H12A 0.9800
C12 H12B 0.9800
C12 H12C 0.9800
C13 H13A 0.9800
C13 H13B 0.9800
C13 H13C 0.9800
C14 C15 1.52(2)
C14 H14A 0.9900
C14 H14B 0.9900
C15 H15A 0.9900
C15 H15B 0.9900
C16 H16A 0.9800
C16 H16B 0.9800
C16 H16C 0.9800
C17 H17A 0.9800
C17 H17B 0.9800
C17 H17C 0.9800
C14A C15A 1.44(2)
C14A H14C 0.9900
C14A H14D 0.9900
C15A H15C 0.9900
C15A H15D 0.9900
C16A H16D 0.9800
C16A H16E 0.9800
C16A H16F 0.9800
C17A H17D 0.9800
C17A H17E 0.9800
C17A H17F 0.9800
C18 H18A 0.9800
C18 H18B 0.9800
C18 H18C 0.9800
C19 C20 1.507(13)
C19 H19A 0.9900
C19 H19B 0.9900
C20 H20A 0.9900
C20 H20B 0.9900
C21 H21A 0.9800
C21 H21B 0.9800
C21 H21C 0.9800
C22 H22A 0.9800
C22 H22B 0.9800
C22 H22C 0.9800
C19A C20A 1.494(12)
C19A H19C 0.9900
C19A H19D 0.9900
C20A H20C 0.9900
C20A H20D 0.9900
C21A H21D 0.9800
C21A H21E 0.9800
C21A H21F 0.9800
C22A H22D 0.9800
C22A H22E 0.9800
C22A H22F 0.9800
